data_4062987
_journal_name_full Organometallics
_journal_paper_doi 10.1021/om049811s
_journal_year 2004
_chemical_formula_sum 'C82 H15 Cl2 Mn Mo O5 S2'
_chemical_formula_weight 1365.84
_space_group_IT_number 14
_symmetry_cell_setting monoclinic
_symmetry_space_group_name_Hall '-P 2yn'
_symmetry_space_group_name_H-M 'P 1 21/n 1'
_cell_angle_alpha 90.00
_cell_angle_beta 90.446(4)
_cell_angle_gamma 90.00
_cell_formula_units_Z 4
_cell_length_a 15.082(3)
_cell_length_b 13.658(3)
_cell_length_c 24.254(5)
_cell_measurement_temperature 296(2)
_cell_volume 4995.8(16)
_diffrn_ambient_temperature 296(2)
_exptl_crystal_density_diffrn 1.816
_cod_depositor_comments
;
The following automatic conversions were performed:
'_symmetry_cell_setting' value 'Monoclinic' changed to 'monoclinic'
according to '/home/saulius/struct/CIF-dictionaries/cif_core.dic'
dictionary named 'cif_core.dic' version 2.4.1 from 2010-06-29.

Automatic conversion script
Id: cif_fix_enum 1527 2010-12-29 10:47:43Z saulius 
;
_cod_original_sg_symbol_H-M 'P 21/n'
_cod_database_code 4062987

loop_
_symmetry_equiv_pos_as_xyz
'x, y, z'
'-x+1/2, y+1/2, -z+1/2'
'-x, -y, -z'
'x-1/2, -y-1/2, z-1/2'

loop_
_atom_site_label
_atom_site_type_symbol
_atom_site_fract_x
_atom_site_fract_y
_atom_site_fract_z
_atom_site_U_iso_or_equiv
_atom_site_adp_type
_atom_site_occupancy
_atom_site_symmetry_multiplicity
_atom_site_calc_flag
_atom_site_refinement_flags
_atom_site_disorder_assembly
_atom_site_disorder_group
Mn1 Mn 0.83767(14) 0.07162(16) 0.10220(10) 0.0623(7) Uani 1 1 d . . .
Mo1 Mo 0.82813(9) 0.18744(9) 0.00947(6) 0.0567(4) Uani 1 1 d . . .
S1 S 0.7967(2) 0.2332(2) 0.10541(14) 0.0415(9) Uani 1 1 d . . .
S2 S 0.7172(2) 0.0711(3) 0.04317(17) 0.0562(11) Uani 1 1 d . . .
C1 C 0.6737(8) 0.2325(9) 0.1147(5) 0.038(3) Uiso 1 1 d . . .
C2 C 0.6268(8) 0.1493(8) 0.0797(5) 0.039(3) Uiso 1 1 d . . .
C3 C 0.5774(9) 0.0730(9) 0.1140(6) 0.050(4) Uiso 1 1 d . . .
C4 C 0.5780(9) 0.0683(9) 0.1687(6) 0.054(4) Uiso 1 1 d . . .
C5 C 0.6186(8) 0.1496(8) 0.1994(5) 0.041(4) Uiso 1 1 d . . .
C6 C 0.6542(7) 0.2203(7) 0.1758(5) 0.027(3) Uiso 1 1 d . . .
C7 C 0.6346(9) 0.3199(9) 0.1965(5) 0.047(4) Uiso 1 1 d . . .
C8 C 0.6252(9) 0.3810(9) 0.1547(6) 0.051(4) Uiso 1 1 d . . .
C9 C 0.6356(8) 0.3318(9) 0.1012(6) 0.044(4) Uiso 1 1 d . . .
C10 C 0.5839(9) 0.3528(10) 0.0548(6) 0.055(4) Uiso 1 1 d . . .
C11 C 0.5434(9) 0.2775(9) 0.0241(6) 0.053(4) Uiso 1 1 d . . .
C12 C 0.5586(8) 0.1798(9) 0.0375(5) 0.045(4) Uiso 1 1 d . . .
C13 C 0.4871(10) 0.1070(11) 0.0390(7) 0.070(5) Uiso 1 1 d . . .
C14 C 0.4984(10) 0.0437(10) 0.0831(6) 0.066(5) Uiso 1 1 d . . .
C15 C 0.4201(9) 0.0045(10) 0.1126(6) 0.065(5) Uiso 1 1 d D . .
C16 C 0.4273(9) 0.0019(11) 0.1699(6) 0.083(5) Uiso 1 1 d D . .
C17 C 0.5023(9) 0.0314(10) 0.1971(6) 0.067(4) Uiso 1 1 d D . .
C18 C 0.4955(10) 0.0857(12) 0.2483(7) 0.094(6) Uiso 1 1 d D . .
C19 C 0.5614(11) 0.1566(11) 0.2555(7) 0.094(6) Uiso 1 1 d D . .
C20 C 0.5528(9) 0.2502(10) 0.2745(6) 0.074(5) Uiso 1 1 d D . .
C21 C 0.5878(9) 0.3329(8) 0.2451(6) 0.054(4) Uiso 1 1 d D . .
C22 C 0.5239(9) 0.4128(9) 0.2496(6) 0.064(5) Uiso 1 1 d D . .
C23 C 0.5140(9) 0.4772(11) 0.2053(5) 0.084(5) Uiso 1 1 d D . .
C24 C 0.5682(7) 0.4642(9) 0.1568(5) 0.057(4) Uiso 1 1 d D . .
C25 C 0.5165(9) 0.4849(10) 0.1092(5) 0.077(5) Uiso 1 1 d D . .
C26 C 0.5214(10) 0.4318(11) 0.0613(6) 0.076(5) Uiso 1 1 d D . .
C27 C 0.4412(9) 0.4057(11) 0.0333(7) 0.081(5) Uiso 1 1 d D . .
C28 C 0.4547(11) 0.3142(11) 0.0087(7) 0.095(6) Uiso 1 1 d D . .
C29 C 0.3880(9) 0.2423(10) 0.0076(7) 0.091(6) Uiso 1 1 d D . .
C30 C 0.4018(8) 0.1427(9) 0.0194(6) 0.064(4) Uiso 1 1 d D . .
C31 C 0.3298(9) 0.1006(8) 0.0516(6) 0.074(5) Uiso 1 1 d D . .
C32 C 0.3362(10) 0.0384(10) 0.0953(6) 0.075(5) Uiso 1 1 d D . .
C33 C 0.2842(10) 0.0512(11) 0.1433(6) 0.070(5) Uiso 1 1 d D . .
C34 C 0.3377(9) 0.0266(11) 0.1894(6) 0.073(5) Uiso 1 1 d D . .
C35 C 0.3349(9) 0.0866(11) 0.2382(7) 0.075(5) Uiso 1 1 d D . .
C36 C 0.4126(9) 0.1154(10) 0.2688(6) 0.072(5) Uiso 1 1 d D . .
C37 C 0.3961(9) 0.2078(10) 0.2898(7) 0.080(5) Uiso 1 1 d D . .
C38 C 0.4642(9) 0.2820(9) 0.2920(6) 0.062(5) Uiso 1 1 d D . .
C39 C 0.4476(10) 0.3785(10) 0.2791(6) 0.072(5) Uiso 1 1 d D . .
C40 C 0.3659(9) 0.4103(9) 0.2597(6) 0.068(5) Uiso 1 1 d D . .
C41 C 0.3548(9) 0.4744(10) 0.2129(6) 0.063(4) Uiso 1 1 d D . .
C42 C 0.4302(8) 0.5130(11) 0.1851(5) 0.074(5) Uiso 1 1 d D . .
C43 C 0.4253(8) 0.5129(11) 0.1270(5) 0.073(5) Uiso 1 1 d D . .
C44 C 0.3503(9) 0.4960(11) 0.0992(6) 0.078(5) Uiso 1 1 d D . .
C45 C 0.3560(9) 0.4322(10) 0.0527(7) 0.082(5) Uiso 1 1 d D . .
C46 C 0.2886(10) 0.3576(11) 0.0476(7) 0.084(5) Uiso 1 1 d D . .
C47 C 0.2956(9) 0.2630(9) 0.0261(7) 0.072(5) Uiso 1 1 d D . .
C48 C 0.2654(8) 0.1788(10) 0.0554(6) 0.094(6) Uiso 1 1 d D . .
C49 C 0.2144(10) 0.1930(10) 0.1059(6) 0.076(5) Uiso 1 1 d D . .
C50 C 0.2233(11) 0.1277(11) 0.1493(6) 0.082(5) Uiso 1 1 d D . .
C51 C 0.2188(9) 0.1865(9) 0.1981(5) 0.057(4) Uiso 1 1 d D . .
C52 C 0.2705(8) 0.1663(9) 0.2432(6) 0.053(4) Uiso 1 1 d D . .
C53 C 0.3094(8) 0.2450(9) 0.2747(5) 0.052(4) Uiso 1 1 d D . .
C54 C 0.2944(8) 0.3397(9) 0.2597(5) 0.051(4) Uiso 1 1 d D . .
C55 C 0.2397(9) 0.3599(10) 0.2118(5) 0.069(5) Uiso 1 1 d D . .
C56 C 0.2772(10) 0.4451(10) 0.1826(7) 0.077(5) Uiso 1 1 d D . .
C57 C 0.2751(11) 0.4557(11) 0.1278(7) 0.090(6) Uiso 1 1 d D . .
C58 C 0.2356(9) 0.3759(10) 0.0993(6) 0.061(4) Uiso 1 1 d D . .
C59 C 0.2020(10) 0.2937(10) 0.1222(5) 0.063(5) Uiso 1 1 d D . .
C60 C 0.2014(9) 0.2841(8) 0.1814(5) 0.054(4) Uiso 1 1 d D . .
C61 C 0.9463(12) 0.0901(11) 0.1363(7) 0.080(6) Uiso 1 1 d . . .
C62 C 0.8719(10) -0.0467(11) 0.0839(7) 0.065(5) Uiso 1 1 d . . .
C63 C 0.7940(11) 0.0220(11) 0.1646(7) 0.069(5) Uiso 1 1 d . . .
C64 C 0.9498(10) 0.2109(9) 0.0402(6) 0.056(4) Uiso 1 1 d . . .
C65 C 0.8757(11) 0.0652(11) -0.0161(7) 0.075(5) Uiso 1 1 d . . .
C71 C 0.8777(8) 0.2574(9) -0.0646(5) 0.103(6) Uiso 1 1 d G . .
H71 H 0.9349 0.2414 -0.0755 0.124 Uiso 1 1 calc R . .
C72 C 0.7996(9) 0.2060(8) -0.0786(5) 0.120(7) Uiso 1 1 d G . .
H72 H 0.7963 0.1501 -0.1004 0.144 Uiso 1 1 calc R . .
C73 C 0.7276(7) 0.2543(9) -0.0538(5) 0.105(6) Uiso 1 1 d G . .
H73 H 0.6683 0.2358 -0.0563 0.126 Uiso 1 1 calc R . .
C74 C 0.7611(8) 0.3355(8) -0.0244(5) 0.084(5) Uiso 1 1 d G . .
H74 H 0.7278 0.3800 -0.0042 0.101 Uiso 1 1 calc R . .
C75 C 0.8539(8) 0.3375(8) -0.0311(5) 0.104(6) Uiso 1 1 d G . .
H75 H 0.8926 0.3835 -0.0160 0.125 Uiso 1 1 calc R . .
O61 O 1.0089(7) 0.1004(9) 0.1557(5) 0.126(5) Uani 1 1 d . . .
O62 O 0.8965(10) -0.1290(8) 0.0742(6) 0.137(6) Uani 1 1 d . . .
O63 O 0.7766(6) -0.0065(8) 0.2072(5) 0.098(4) Uani 1 1 d . . .
O64 O 1.0206(6) 0.2279(7) 0.0503(5) 0.089(4) Uani 1 1 d . . .
O65 O 0.9090(8) -0.0058(10) -0.0332(6) 0.139(6) Uani 1 1 d . . .
C111 C 0.9829(7) 0.2617(8) 0.3242(6) 0.076(5) Uiso 1 1 d G . .
C112 C 0.9429(11) 0.2278(8) 0.2788(5) 0.163(9) Uiso 1 1 d G . .
H112 H 0.9765 0.2068 0.2491 0.196 Uiso 1 1 calc R . .
C113 C 0.8545(11) 0.2239(8) 0.2760(6) 0.169(9) Uiso 1 1 d G . .
H113 H 0.8266 0.2003 0.2444 0.202 Uiso 1 1 calc R . .
C114 C 0.8062(8) 0.2540(9) 0.3187(7) 0.170(9) Uiso 1 1 d G . .
H114 H 0.7446 0.2513 0.3168 0.204 Uiso 1 1 calc R . .
C115 C 0.8462(10) 0.2879(8) 0.3641(6) 0.143(9) Uiso 1 1 d G . .
H115 H 0.8125 0.3089 0.3938 0.172 Uiso 1 1 calc R . .
C116 C 0.9346(9) 0.2918(7) 0.3669(5) 0.089(5) Uiso 1 1 d G . .
H116 H 0.9625 0.3154 0.3985 0.107 Uiso 1 1 calc R . .
Cl1 Cl 1.0947(3) 0.2585(4) 0.3259(3) 0.122(2) Uani 1 1 d . . .
C121 C 0.5852(15) 1.0260(18) 0.4063(8) 0.153(8) Uiso 0.60 1 d PGD A 1
C122 C 0.6568(13) 1.0315(19) 0.3781(10) 0.153(8) Uiso 0.60 1 d PGD A 1
H122 H 0.7032 1.0712 0.3902 0.183 Uiso 0.60 1 calc PR A 1
C123 C 0.6643(12) 0.982(2) 0.3333(9) 0.153(8) Uiso 0.60 1 d PG A 1
H123 H 0.7162 0.9861 0.3129 0.183 Uiso 0.60 1 calc PRD A 1
C124 C 0.6003(14) 0.9274(17) 0.3167(8) 0.153(8) Uiso 0.60 1 d PG A 1
H124 H 0.6057 0.8916 0.2843 0.183 Uiso 0.60 1 calc PR A 1
C125 C 0.5287(13) 0.9219(17) 0.3449(8) 0.153(8) Uiso 0.60 1 d PG A 1
H125 H 0.4823 0.8822 0.3329 0.183 Uiso 0.60 1 calc PR A 1
C126 C 0.5212(12) 0.9712(18) 0.3897(8) 0.153(8) Uiso 0.60 1 d PGD A 1
H126 H 0.4694 0.9673 0.4101 0.183 Uiso 0.60 1 calc PR A 1
Cl2 Cl 0.5911(8) 1.0876(10) 0.4665(7) 0.243(8) Uani 0.60 1 d PD A 1
C131 C 0.602(2) 0.983(3) 0.3738(16) 0.230(9) Uiso 0.40 1 d PGD B 2
C132 C 0.588(3) 1.028(3) 0.4173(16) 0.230(9) Uiso 0.40 1 d PGD B 2
H132 H 0.5376 1.0147 0.4376 0.276 Uiso 0.40 1 calc PR B 2
C133 C 0.642(3) 1.090(3) 0.4340(17) 0.230(9) Uiso 0.40 1 d PG B 2
H133 H 0.6317 1.1235 0.4667 0.276 Uiso 0.40 1 calc PR B 2
C134 C 0.710(2) 1.108(2) 0.4070(19) 0.230(9) Uiso 0.40 1 d PG B 2
H134 H 0.7501 1.1542 0.4195 0.276 Uiso 0.40 1 calc PR B 2
C135 C 0.7237(19) 1.063(3) 0.3634(18) 0.230(9) Uiso 0.40 1 d PG B 2
H135 H 0.7744 1.0761 0.3432 0.276 Uiso 0.40 1 calc PR B 2
C136 C 0.670(2) 1.001(3) 0.3468(16) 0.230(9) Uiso 0.40 1 d PGD B 2
H136 H 0.6803 0.9672 0.3141 0.276 Uiso 0.40 1 calc PRD B 2
Cl3 Cl 0.5244(12) 0.9017(17) 0.3487(10) 0.230(9) Uiso 0.40 1 d PD B 2

loop_
_atom_site_aniso_label
_atom_site_aniso_U_11
_atom_site_aniso_U_22
_atom_site_aniso_U_33
_atom_site_aniso_U_23
_atom_site_aniso_U_13
_atom_site_aniso_U_12
Mn1 0.0420(14) 0.0758(16) 0.0694(19) -0.0001(14) 0.0174(13) 0.0168(13)
Mo1 0.0364(8) 0.0891(9) 0.0447(9) -0.0007(9) 0.0115(6) 0.0007(8)
S1 0.0296(18) 0.059(2) 0.036(2) -0.0057(18) 0.0063(17) 0.0021(18)
S2 0.047(2) 0.064(3) 0.058(3) -0.028(2) 0.013(2) 0.001(2)
O61 0.028(7) 0.239(14) 0.110(12) 0.037(10) -0.014(7) 0.017(8)
O62 0.174(14) 0.091(8) 0.149(13) -0.008(9) 0.073(11) 0.008(9)
O63 0.048(7) 0.156(10) 0.091(10) 0.047(9) 0.005(7) 0.029(7)
O64 0.034(6) 0.110(9) 0.122(11) 0.009(7) 0.010(6) -0.019(6)
O65 0.105(10) 0.136(10) 0.176(15) -0.110(10) 0.056(10) -0.045(9)
Cl1 0.125(4) 0.084(3) 0.158(6) -0.003(4) 0.061(4) 0.002(3)
Cl2 0.156(11) 0.243(13) 0.33(2) -0.166(15) -0.102(12) 0.058(10)

loop_
_geom_bond_atom_site_label_1
_geom_bond_atom_site_label_2
_geom_bond_distance
_geom_bond_site_symmetry_2
_geom_bond_publ_flag
Mn1 C62 1.754(15) . ?
Mn1 C63 1.790(18) . ?
Mn1 C61 1.847(18) . ?
Mn1 S1 2.294(4) . ?
Mn1 S2 2.304(4) . ?
Mn1 Mo1 2.752(3) . ?
Mo1 C65 1.922(16) . ?
Mo1 C64 2.001(15) . ?
Mo1 C71 2.172(12) . ?
Mo1 C72 2.190(12) . ?
Mo1 C75 2.307(10) . ?
Mo1 C73 2.335(11) . ?
Mo1 C74 2.403(10) . ?
Mo1 S2 2.452(4) . ?
Mo1 S1 2.459(4) . ?
S1 C1 1.870(12) . ?
S2 C2 1.951(12) . ?
C1 C9 1.508(16) . ?
C1 C6 1.522(16) . ?
C1 C2 1.582(16) . ?
C2 C12 1.505(15) . ?
C2 C3 1.530(16) . ?
C3 C4 1.328(17) . ?
C3 C14 1.458(18) . ?
C4 C17 1.430(18) . ?
C4 C5 1.469(17) . ?
C5 C6 1.245(13) . ?
C5 C19 1.620(18) . ?
C6 C7 1.480(14) . ?
C7 C8 1.319(16) . ?
C7 C21 1.391(16) . ?
C8 C24 1.426(15) . ?
C8 C9 1.471(17) . ?
C9 C10 1.395(17) . ?
C10 C11 1.406(16) . ?
C10 C26 1.441(17) . ?
C11 C12 1.392(15) . ?
C11 C28 1.474(19) . ?
C12 C13 1.467(17) . ?
C13 C14 1.384(18) . ?
C13 C30 1.454(17) . ?
C14 C15 1.485(18) . ?
C15 C16 1.393(12) . ?
C15 C32 1.409(12) . ?
C16 C17 1.365(12) . ?
C16 C34 1.474(12) . ?
C17 C18 1.450(12) . ?
C18 C19 1.397(12) . ?
C18 C36 1.410(12) . ?
C19 C20 1.366(12) . ?
C20 C21 1.438(12) . ?
C20 C38 1.472(12) . ?
C21 C22 1.462(11) . ?
C22 C23 1.394(12) . ?
C22 C39 1.438(12) . ?
C23 C42 1.438(10) . ?
C23 C24 1.448(10) . ?
C24 C25 1.416(10) . ?
C25 C26 1.372(12) . ?
C25 C43 1.494(10) . ?
C26 C27 1.429(12) . ?
C27 C28 1.400(12) . ?
C27 C45 1.420(12) . ?
C28 C29 1.406(12) . ?
C29 C30 1.405(10) . ?
C29 C47 1.493(10) . ?
C30 C31 1.461(10) . ?
C31 C32 1.361(12) . ?
C31 C48 1.447(10) . ?
C32 C33 1.420(12) . ?
C33 C50 1.400(18) . ?
C33 C34 1.415(12) . ?
C34 C35 1.441(19) . ?
C35 C36 1.435(12) . ?
C35 C52 1.465(11) . ?
C36 C37 1.385(11) . ?
C37 C38 1.444(17) . ?
C37 C53 1.447(12) . ?
C38 C39 1.377(12) . ?
C39 C40 1.385(17) . ?
C40 C41 1.442(12) . ?
C40 C54 1.447(9) . ?
C41 C42 1.427(18) . ?
C41 C56 1.434(12) . ?
C42 C43 1.412(10) . ?
C43 C44 1.332(11) . ?
C44 C45 1.427(12) . ?
C44 C57 1.442(12) . ?
C45 C46 1.444(12) . ?
C46 C47 1.398(16) . ?
C46 C58 1.513(12) . ?
C47 C48 1.428(10) . ?
C48 C49 1.465(12) . ?
C49 C50 1.385(12) . ?
C49 C59 1.444(11) . ?
C50 C51 1.433(9) . ?
C51 C52 1.365(16) . ?
C51 C60 1.417(11) . ?
C52 C53 1.441(11) . ?
C53 C54 1.363(15) . ?
C54 C55 1.445(12) . ?
C55 C60 1.394(11) . ?
C55 C56 1.477(12) . ?
C56 C57 1.34(2) . ?
C57 C58 1.419(12) . ?
C58 C59 1.352(16) . ?
C59 C60 1.441(12) . ?
C61 O61 1.061(17) . ?
C62 O62 1.208(15) . ?
C63 O63 1.136(18) . ?
C64 O64 1.118(14) . ?
C65 O65 1.169(16) . ?
C71 C75 1.410(8) . ?
C71 C72 1.410(8) . ?
C72 C73 1.410(8) . ?
C73 C74 1.410(8) . ?
C74 C75 1.410(8) . ?
C111 C116 1.335(7) . ?
C111 C112 1.335(7) . ?
C111 Cl1 1.686(11) . ?
C112 C113 1.335(7) . ?
C113 C114 1.335(7) . ?
C114 C115 1.335(7) . ?
C115 C116 1.335(7) . ?
C121 C122 1.2847 . ?
C121 C126 1.2847 . ?
C121 Cl2 1.686(9) . ?
C122 C123 1.2846 . ?
C123 C124 1.2846 . ?
C124 C125 1.2846 . ?
C125 C126 1.2847 . ?
C131 C132 1.2396 . ?
C131 C136 1.2397 . ?
C131 Cl3 1.725(7) . ?
C132 C133 1.2397 . ?
C133 C134 1.2395 . ?
C134 C135 1.2397 . ?
C135 C136 1.2396 . ?
